data_5000247
loop_
_publ_author_name
'Bauer, Ines'
'Maranda, Lucie'
'Shimizu, Yuzuru'
'Peterson, Russell W.'
'Cornell, Laurie'
'Steiner, Jorge Rios'
'Clardy, Jon'

_publ_section_title
;
 The Structures of Amphidinolide B Isomers: Strongly Cytotoxic Macrolides
 Produced by a Free-Swimming Dinoflagellate, Amphidinium sp
;
_journal_issue 6
_journal_name_full 'Journal of the American Chemical Society'
_journal_page_first 2657
_journal_page_last 2658
_journal_paper_doi 10.1021/ja00085a071
_journal_volume 116
_journal_year 1994
_chemical_formula_sum 'C38 H62 O8'
_space_group_IT_number 19
_symmetry_cell_setting orthorhombic
_symmetry_Int_Tables_number 19
_symmetry_space_group_name_Hall 'P 2ac 2ab'
_symmetry_space_group_name_H-M 'P 21 21 21'
_cell_angle_alpha 90
_cell_angle_beta 90
_cell_angle_gamma 90
_cell_formula_units_Z 4
_cell_length_a 11.417(7)
_cell_length_b 15.220(4)
_cell_length_c 22.486(6)
_cod_database_code 5000247

loop_
_symmetry_equiv_pos_site_id
_symmetry_equiv_pos_as_xyz
1 x,y,z
2 1/2+x,1/2-y,-z
3 -x,1/2+y,1/2-z
4 1/2-x,-y,1/2+z

loop_
_atom_site_label
_atom_site_type_symbol
_atom_site_fract_x
_atom_site_fract_y
_atom_site_fract_z
O1 O -0.0597(10) -0.1127(7) -0.1915(4)
O2 O -0.0143(9) -0.1055(7) -0.0951(4)
O3 O -0.0024(7) 0.0861(6) 0.1056(3)
O4 O 0.5092(7) 0.1261(6) 0.1827(3)
O5 O 0.4560(6) 0.2240(5) 0.0017(3)
O6 O 0.1778(7) 0.2234(6) 0.0428(3)
O7 O 0.0738(6) 0.0862(5) -0.0135(3)
O8 O 0.2929(7) 0.1416(6) -0.0768(3)
C1 C -0.0852(15) -0.0955(9) -0.1409(7)
C2 C -0.2024(14) -0.0675(11) -0.1245(7)
C3 C -0.2241(13) -0.0332(12) -0.0697(6)
C4 C -0.3288(18) -0.0043(20) -0.0428(7)
C5 C -0.3590(16) -0.0020(15) 0.0053(9)
C6 C -0.2033(13) 0.0674(11) 0.0647(6)
C7 C -0.2826(12) 0.0107(11) 0.0573(7)
C8 C -0.1246(10) 0.0793(9) 0.1184(5)
C9 C -0.0667(11) 0.1581(8) 0.1321(5)
C10 C -0.0213(11) 0.1835(9) 0.1941(4)
C11 C 0.0850(11) 0.2381(8) 0.1940(5)
C12 C 0.1382(11) 0.2476(8) 0.2549(5)
C13 C 0.2524(10) 0.2943(9) 0.2558(5)
C14 C 0.3542(11) 0.2481(9) 0.2279(5)
C15 C 0.4348(12) 0.2762(9) 0.1922(5)
C16 C 0.5338(9) 0.216(1) 0.1681(4)
C17 C 0.5410(9) 0.2196(8) 0.1006(4)
C18 C 0.4244(9) 0.2216(8) 0.0651(4)
C19 C 0.3462(9) 0.1442(8) 0.0749(4)
C20 C 0.234(1) 0.1519(9) 0.0415(4)
C21 C 0.1927(10) 0.0775(7) 0.0063(5)
C22 C 0.2683(9) 0.0603(8) -0.0486(5)
C23 C 0.2219(10) 0.0022(9) -0.0948(5)
C24 C 0.1890(12) -0.0914(8) -0.0694(5)
C25 C 0.1046(13) -0.1413(9) -0.1051(6)
C26 C 0.1033(15) -0.2371(11) -0.0896(7)
C27 C -0.2932(13) -0.0683(9) -0.1738(6)
C28 C 0.0670(12) 0.3277(8) 0.1659(7)
C29 C 0.2682(13) 0.3649(12) 0.2858(6)
C30 C 0.4508(11) 0.3699(9) 0.1764(5)
C31 C 0.6501(10) 0.2392(8) 0.1936(5)
C32 C 0.2986(12) -0.0083(11) -0.1475(5)
C33? C -0.0718(23) 0.7963(20) 0.0541(13)
C34? C -0.0442(49) 0.7129(43) 0.0677(30)
C35? C -0.0106(39) 0.8752(27) 0.0877(18)
C36? C 0.0557(77) 0.7642(56) 0.0836(61)
C37? C 0.0634(38) 0.7758(35) 0.0892(30)
C38? C 0.1238(34) 0.8356(24) 0.1185(15)
C39? C 0.2590(33) 0.8725(26) 0.1312(17)
C40? C 0.3727(26) 0.8932(21) 0.0930(14)
C41? C 0.3833(46) 0.9028(46) 0.1415(36)
C42? C 0.3098(41) 0.9327(29) 0.1771(20)
C43? C 0.2174(39) 0.9337(28) 0.1811(16)
C44? C 0.3795(62) 0.8949(53) 0.1637(22)
C45? C 0.2812(40) 0.9589(27) 0.1938(16)
C46? C 0.1975(24) 0.9891(20) 0.1916(12)
C47? C 0.3771(52) 0.9403(36) 0.1783(24)
H1 H 0.52170 0.11540 0.21940
H2 H 0.39990 0.19940 -0.01660
H3 H 0.02970 0.08940 0.01700
H4 H 0.34090 0.16920 -0.05480
H5 H -0.16750 -0.05500 -0.04170
H6 H -0.37780 -0.05280 -0.05400
H7 H -0.35790 0.04520 -0.06480
H8 H -0.41340 -0.04750 0.01590
H9 H -0.40380 0.05130 0.00360
H10 H -0.19960 0.10780 0.03190
H11 H -0.28910 -0.03110 0.08920
H12 H -0.14260 0.04440 0.15280
H13 H -0.08300 0.20660 0.10610
H14 H -0.00720 0.13020 0.21570
H15 H -0.08180 0.21550 0.21430
H16 H 0.14230 0.20850 0.17000
H17 H 0.14670 0.19000 0.27150
H18 H 0.08230 0.27910 0.27870
H19 H 0.35920 0.18590 0.23370
H20 H 0.57590 0.16590 0.08700
H21 H 0.59180 0.26680 0.08930
H22 H 0.38150 0.27370 0.07520
H23 H 0.33080 0.13320 0.11640
H24 H 0.39090 0.09640 0.05890
H25 H 0.19360 0.02550 0.03050
H26 H 0.34060 0.03560 -0.03470
H27 H 0.15000 0.02980 -0.10640
H28 H 0.16340 -0.08550 -0.02880
H29 H 0.26060 -0.12430 -0.06880
H30 H 0.12630 -0.13910 -0.14650
H31 H 0.05370 -0.26880 -0.11660
H32 H 0.18030 -0.26210 -0.09010
H33 H 0.07190 -0.24060 -0.04990
H34 H -0.36440 -0.04750 -0.15610
H35 H -0.26570 -0.02620 -0.20240
H36 H -0.30740 -0.12320 -0.19340
H37 H 0.13780 0.36150 0.16490
H38 H 0.03770 0.32050 0.12600
H39 H 0.00980 0.35750 0.18980
H40 H 0.20340 0.38790 0.30810
H41 H 0.34220 0.39450 0.28660
H42 H 0.38540 0.40200 0.19200
H43 H 0.52150 0.39010 0.19500
H44 H 0.45570 0.37870 0.13400
H45 H 0.64630 0.23810 0.23640
H46 H 0.70370 0.19500 0.18000
H47 H 0.67660 0.29570 0.18060
H48 H 0.31500 0.05090 -0.15930
H49 H 0.37070 -0.03840 -0.13970
H50 H 0.25720 -0.03770 -0.17890

loop_
_atom_type_symbol
_atom_type_radius_bond
C 0.68
H 0.23
O 0.68
